data_2007183
loop_
_publ_author_name
'Shanmuga Sundara Raj, S.'
'Ponnuswamy, M. N.'
'Shanmugam, G.'
'Nanjundan, S.'

_publ_section_title
;
 1-(2-Naphthalenyl)-3-(3-nitrophenyl)-2-propen-1-one
;
_journal_issue 4
_journal_name_full 'Acta Crystallographica Section C'
_journal_page_first 541
_journal_page_last 542
_journal_paper_doi 10.1107/S0108270197015953
_journal_volume 54
_journal_year 1998
_chemical_formula_moiety 'C19 H13 N O3'
_chemical_formula_sum 'C19 H13 N O3'
_chemical_formula_weight 303.30
_chemical_melting_point 148.5
_chemical_name_systematic
;
1-[2-(napthalenyl)]-3-(3-nitrophenyl)-2-propen-1-one
;
_space_group_IT_number 14
_symmetry_cell_setting monoclinic
_symmetry_space_group_name_Hall '-P 2ybc'
_symmetry_space_group_name_H-M 'P 1 21/c 1'
_audit_creation_method SHELXL
_cell_angle_alpha 90.00
_cell_angle_beta 100.15(2)
_cell_angle_gamma 90.00
_cell_formula_units_Z 4
_cell_length_a 10.317(2)
_cell_length_b 5.864(4)
_cell_length_c 24.5820(10)
_cell_measurement_reflns_used 23
_cell_measurement_temperature 293(2)
_cell_measurement_theta_max 24
_cell_measurement_theta_min 13
_cell_volume 1463.9(10)
_computing_cell_refinement SDP
_computing_data_collection 'SDP (Frenz,1978)'
_computing_data_reduction SDP
_computing_molecular_graphics 'ORTEPII, (Johnson, 1976)'
_computing_publication_material SHELXL93
_computing_structure_refinement 'SHELXL93 (Sheldrick, 1993)'
_computing_structure_solution 'SHELXS86 (Sheldrick, 1990)'
_diffrn_ambient_temperature 293(2)
_diffrn_measurement_device 'Enraf-Nonius CAD-4'
_diffrn_measurement_method \w/2\q
_diffrn_radiation_monochromator graphite
_diffrn_radiation_source 'fine-focus sealed tube'
_diffrn_radiation_type CuK\a
_diffrn_radiation_wavelength 1.54180
_diffrn_reflns_av_R_equivalents 0.072
_diffrn_reflns_av_sigmaI/netI 0.0079
_diffrn_reflns_limit_h_max 12
_diffrn_reflns_limit_h_min 0
_diffrn_reflns_limit_k_max 7
_diffrn_reflns_limit_k_min 0
_diffrn_reflns_limit_l_max 29
_diffrn_reflns_limit_l_min -29
_diffrn_reflns_number 2924
_diffrn_reflns_theta_max 70
_diffrn_reflns_theta_min 3.65
_diffrn_standards_decay_% <1
_diffrn_standards_interval_count 200
_diffrn_standards_interval_time 120
_diffrn_standards_number 3
_exptl_absorpt_coefficient_mu 0.766
_exptl_absorpt_correction_type none
_exptl_crystal_colour 'pale yellow'
_exptl_crystal_density_diffrn 1.376
_exptl_crystal_density_method 'not measured'
_exptl_crystal_description needle
_exptl_crystal_F_000 632
_exptl_crystal_size_max 0.24
_exptl_crystal_size_mid 0.22
_exptl_crystal_size_min 0.16
_refine_diff_density_max 0.13
_refine_diff_density_min -0.17
_refine_ls_extinction_method none
_refine_ls_goodness_of_fit_all 1.079
_refine_ls_goodness_of_fit_obs 0.925
_refine_ls_hydrogen_treatment refall
_refine_ls_matrix_type full
_refine_ls_number_parameters 260
_refine_ls_number_reflns 2763
_refine_ls_number_restraints 0
_refine_ls_restrained_S_all 1.079
_refine_ls_restrained_S_obs 0.925
_refine_ls_R_factor_all 0.029
_refine_ls_R_factor_obs .028
_refine_ls_shift/esd_max 0.012
_refine_ls_shift/esd_mean 0.089
_refine_ls_structure_factor_coef Fsqd
_refine_ls_weighting_details 'w = 1/[\s^2^(Fo^2^)+(0.1P)^2^] where P = (Fo^2^+2Fc^2^)/3'
_refine_ls_weighting_scheme calc
_refine_ls_wR_factor_all 0.118
_refine_ls_wR_factor_obs .097
_reflns_number_observed 2537
_reflns_number_total 2763
_reflns_observed_criterion >2sigma(I)
_cod_data_source_file mu1335.cif
_cod_data_source_block ketone
_cod_depositor_comments
;
The following automatic conversions were performed:

'_refine_ls_weighting_scheme' value 'calc w =
1/[\s^2^(Fo^2^)+(0.1P)^2^] where P = (Fo^2^+2Fc^2^)/3' was changed to
'calc'. New tag '_refine_ls_weighting_details' was created. The value
of the new tag was set to 'w = 1/[\s^2^(Fo^2^)+(0.1P)^2^] where P =
(Fo^2^+2Fc^2^)/3'.

Automatic conversion script
Id: cif_fix_values 3143 2015-03-26 13:38:13Z robertas 
;
_cod_original_sg_symbol_H-M 'P 21/c'
_cod_database_code 2007183

loop_
_symmetry_equiv_pos_as_xyz
'x, y, z'
'-x, y+1/2, -z+1/2'
'-x, -y, -z'
'x, -y-1/2, z-1/2'

loop_
_atom_site_aniso_label
_atom_site_aniso_U_11
_atom_site_aniso_U_22
_atom_site_aniso_U_33
_atom_site_aniso_U_12
_atom_site_aniso_U_13
_atom_site_aniso_U_23
C1 .0414(8) .0420(8) .0419(8) -.0004(6) .0074(6) .0005(5)
C2 .0417(8) .0407(8) .0403(7) -.0007(5) .0074(6) .0002(5)
C3 .0497(9) .0500(9) .0493(9) .0002(7) .0086(7) -.0005(6)
C4 .0529(9) .0526(10) .0519(10) -.0005(7) .0094(7) .0007(6)
C5 .0461(8) .0459(9) .0463(8) .0001(6) .0085(6) .0011(6)
C6 .0567(10) .0551(10) .0554(10) -.0011(7) .0100(7) .0003(7)
C7 .0591(10) .0596(10) .0590(10) .0000(8) .0111(7) .0008(7)
C8 .0644(11) .0659(12) .0639(11) .0005(9) .0113(9) .0005(8)
C9 .0566(10) .0554(10) .0574(10) .0002(7) .0106(8) .0000(7)
C10 .0434(8) .0438(9) .0432(8) .0005(6) .0077(6) .0010(5)
C11 .0460(8) .0467(9) .0456(8) .0001(6) .0081(6) .0002(6)
C12 .0555(10) .0548(10) .0544(10) -.0003(8) .0098(7) -.0002(7)
C13 .0441(8) .0427(8) .0435(8) .0003(6) .0074(6) -.0001(5)
C14 .0411(8) .0420(8) .0412(8) .0001(5) .0076(6) .0004(5)
C15 .0432(8) .0420(8) .0430(8) -.0003(6) .0074(6) .0001(5)
C16 .0422(8) .0428(8) .0423(8) .0002(6) .0077(6) .0006(5)
C17 .0507(9) .0502(9) .0509(8) -.0003(6) .0092(7) .0003(6)
C18 .0535(10) .0542(10) .0544(10) .0006(7) .0086(7) .0001(7)
C19 .0482(9) .0496(9) .0480(8) -.0008(6) .0099(6) .0001(6)
O20 .0446(6) .0440(7) .0441(6) -.0001(4) .0075(4) .0006(4)
N21 .0554(9) .0553(9) .0557(9) .0000(6) .0099(7) .0001(6)
O22 .0867(11) .0877(11) .0883(11) .0003(9) .0156(9) .0007(8)
O23 .0897(12) .0881(12) .0899(11) .0008(9) .0163(8) .0007(8)

loop_
_atom_site_label
_atom_site_fract_x
_atom_site_fract_y
_atom_site_fract_z
_atom_site_U_iso_or_equiv
_atom_site_thermal_displace_type
_atom_site_calc_flag
_atom_site_refinement_flags
_atom_site_occupancy
_atom_site_disorder_group
_atom_site_type_symbol
C1 .67211(14) .3852(3) .33109(6) .0418(4) Uani d . 1 . C
C2 .58488(13) .2390(2) .34899(5) .0409(4) Uani d . 1 . C
C3 .5566(2) .0257(3) .32178(7) .0497(5) Uani d . 1 . C
C4 .6116(2) -.0263(3) .27590(7) .0524(5) Uani d . 1 . C
C5 .7011(2) .1241(3) .25651(7) .0461(4) Uani d . 1 . C
C6 .7592(2) .0757(3) .20952(7) .0557(5) Uani d . 1 . C
C7 .8449(2) .2235(3) .19243(7) .0591(5) Uani d . 1 . C
C8 .8773(2) .4274(4) .22064(8) .0648(5) Uani d . 1 . C
C9 .8223(2) .4840(3) .26583(8) .0564(5) Uani d . 1 . C
C10 .73225(14) .3324(3) .28540(6) .0435(4) Uani d . 1 . C
C11 .52214(15) .3087(3) .39653(6) .0461(4) Uani d . 1 . C
C12 .4253(2) .1524(3) .41465(8) .0549(5) Uani d . 1 . C
C13 .38422(14) .1737(2) .46252(6) .0435(4) Uani d . 1 . C
C14 .29343(15) .0154(3) .48329(6) .0414(4) Uani d . 1 . C
C15 .23687(15) .0789(2) .52888(6) .0428(4) Uani d . 1 . C
C16 .15188(15) -.0717(2) .54762(6) .0424(4) Uani d . 1 . C
C17 .1205(2) -.2807(3) .52378(7) .0506(4) Uani d . 1 . C
C18 .1779(2) -.3431(3) .47894(7) .0541(5) Uani d . 1 . C
C19 .2621(2) -.1974(3) .45893(6) .0484(4) Uani d . 1 . C
O20 .54923(10) .4930(2) .41998(4) .0443(4) Uani d . 1 . O
N21 .08679(15) -.0019(3) .59412(6) .0554(5) Uani d . 1 . N
O22 .0112(2) -.1358(3) .60976(8) .0875(5) Uani d . 1 . O
O23 .1109(2) .1869(3) .61404(8) .0892(5) Uani d . 1 . O
H1 .700(3) .553(4) .3499(11) .080(7) Uiso d . 1 . H
H3 .486(3) -.066(5) .3411(11) .122(8) Uiso d . 1 . H
H4 .6007(19) -.174(3) .2497(8) .071(4) Uiso d . 1 . H
H6 .7279(17) -.080(3) .1871(7) .078(4) Uiso d . 1 . H
H7 .899(3) .229(5) .1623(11) .110(9) Uiso d . 1 . H
H8 .953(4) .502(6) .2059(16) .133(11) Uiso d . 1 . H
H9 .8494(14) .641(3) .2921(6) .063(3) Uiso d . 1 . H
H12 .390(3) .060(5) .3867(12) .094(7) Uiso d . 1 . H
H13 .451(2) .278(4) .4961(8) .096(5) Uiso d . 1 . H
H15 .240(3) .213(5) .5548(11) .123(8) Uiso d . 1 . H
H17 .067(3) -.381(5) .5437(11) .124(7) Uiso d . 1 . H
H18 .1616(17) -.488(3) .4605(7) .086(4) Uiso d . 1 . H
H19 .3015(15) -.199(2) .4258(6) .065(3) Uiso d . 1 . H

loop_
_atom_type_symbol
_atom_type_description
_atom_type_scat_dispersion_real
_atom_type_scat_dispersion_imag
_atom_type_scat_source
C C 0.0181 0.0091 'International Tables Vol C Tables 4.2.6.8 and 6.1.1.4'
H H 0.0000 0.0000 'International Tables Vol C Tables 4.2.6.8 and 6.1.1.4'
O O 0.0492 0.0322 'International Tables Vol C Tables 4.2.6.8 and 6.1.1.4'
N N 0.0311 0.0180 'International Tables Vol C Tables 4.2.6.8 and 6.1.1.4'

loop_
_geom_angle_atom_site_label_1
_geom_angle_atom_site_label_2
_geom_angle_atom_site_label_3
_geom_angle
_geom_angle_publ_flag
C2 C1 C10 121.65(14) ?
C2 C1 H1 124.2(14) ?
C10 C1 H1 114.2(14) ?
C1 C2 C3 119.37(13) ?
C1 C2 C11 118.76(13) ?
C3 C2 C11 121.87(13) yes
C4 C3 C2 119.8(2) ?
C4 C3 H3 130.8(15) ?
C2 C3 H3 109.3(15) ?
C3 C4 C5 121.5(2) ?
C3 C4 H4 130.8(10) ?
C5 C4 H4 107.8(10) ?
C4 C5 C10 118.01(14) ?
C4 C5 C6 122.8(2) ?
C10 C5 C6 119.17(14) ?
C7 C6 C5 121.1(2) ?
C7 C6 H6 122.1(9) ?
C5 C6 H6 116.7(9) ?
C6 C7 C8 120.4(2) ?
C6 C7 H7 136.6(16) ?
C8 C7 H7 103.0(16) ?
C9 C8 C7 120.8(2) ?
C9 C8 H8 130.(2) ?
C7 C8 H8 109.(2) ?
C8 C9 C10 120.5(2) ?
C8 C9 H9 124.2(7) ?
C10 C9 H9 115.1(7) ?
C1 C10 C5 119.63(14) ?
C1 C10 C9 122.34(14) ?
C5 C10 C9 118.01(14) ?
O20 C11 C12 120.72(14) yes
O20 C11 C2 120.88(13) yes
C12 C11 C2 118.40(14) yes
C13 C12 C11 123.2(2) yes
C13 C12 H12 125.8(19) ?
C11 C12 H12 110.2(19) ?
C12 C13 C14 124.83(15) yes
C12 C13 H13 116.4(10) ?
C14 C13 H13 114.9(10) ?
C19 C14 C15 118.85(14) ?
C19 C14 C13 121.83(13) ?
C15 C14 C13 119.32(13) ?
C16 C15 C14 118.39(13) ?
C16 C15 H15 103.8(14) ?
C14 C15 H15 137.8(15) ?
C17 C16 C15 123.03(13) ?
C17 C16 N21 118.11(13) ?
C15 C16 N21 118.81(13) ?
C16 C17 C18 118.21(15) ?
C16 C17 H17 115.4(16) ?
C18 C17 H17 125.9(16) ?
C19 C18 C17 120.4(2) ?
C19 C18 H18 116.8(11) ?
C17 C18 H18 122.8(11) ?
C18 C19 C14 121.10(15) ?
C18 C19 H19 132.7(9) ?
C14 C19 H19 105.7(9) ?
O23 N21 O22 123.8(2) ?
O23 N21 C16 118.2(2) ?
O22 N21 C16 117.96(15) ?

loop_
_geom_bond_atom_site_label_1
_geom_bond_atom_site_label_2
_geom_bond_site_symmetry_2
_geom_bond_distance
_geom_bond_publ_flag
C1 C2 . 1.370(2) ?
C1 C10 . 1.410(2) ?
C1 H1 . 1.10(2) ?
C2 C3 . 1.424(2) ?
C2 C11 . 1.489(2) ?
C3 C4 . 1.383(2) ?
C3 H3 . 1.08(3) ?
C4 C5 . 1.419(2) ?
C4 H4 . 1.07(2) ?
C5 C10 . 1.421(2) ?
C5 C6 . 1.421(2) ?
C6 C7 . 1.356(3) ?
C6 H6 . 1.09(2) ?
C7 C8 . 1.393(3) ?
C7 H7 . 1.00(3) ?
C8 C9 . 1.374(3) ?
C8 H8 . 1.02(4) ?
C9 C10 . 1.429(2) ?
C9 H9 . 1.130(15) ?
C11 O20 . 1.233(2) yes
C11 C12 . 1.481(2) yes
C12 C13 . 1.325(2) yes
C12 H12 . .90(3) ?
C13 C14 . 1.472(2) yes
C13 H13 . 1.15(2) ?
C14 C19 . 1.397(2) ?
C14 C15 . 1.402(2) ?
C15 C16 . 1.380(2) ?
C15 H15 . 1.01(3) ?
C16 C17 . 1.373(2) ?
C16 N21 . 1.482(2) ?
C17 C18 . 1.389(2) ?
C17 H17 . 1.00(3) ?
C18 C19 . 1.371(2) ?
C18 H18 . .96(2) ?
C19 H19 . .973(15) ?
N21 O23 . 1.218(2) yes
N21 O22 . 1.216(2) yes

loop_
_geom_torsion_atom_site_label_1
_geom_torsion_atom_site_label_2
_geom_torsion_atom_site_label_3
_geom_torsion_atom_site_label_4
_geom_torsion
_geom_torsion_publ_flag
C10 C1 C2 C3 1.6(2) ?
C10 C1 C2 C11 -178.27(12) ?
C1 C2 C3 C4 -3.5(2) ?
C11 C2 C3 C4 176.44(15) ?
C2 C3 C4 C5 2.9(3) ?
C3 C4 C5 C10 -0.5(3) ?
C3 C4 C5 C6 -179.9(2) ?
C4 C5 C6 C7 -179.7(2) ?
C10 C5 C6 C7 0.9(3) ?
C5 C6 C7 C8 -0.4(3) ?
C6 C7 C8 C9 -0.7(3) ?
C7 C8 C9 C10 1.1(3) ?
C2 C1 C10 C5 0.8(2) ?
C2 C1 C10 C9 179.28(13) ?
C4 C5 C10 C1 -1.3(2) ?
C6 C5 C10 C1 178.11(14) ?
C4 C5 C10 C9 -179.92(14) ?
C6 C5 C10 C9 -0.5(2) ?
C8 C9 C10 C1 -179.1(2) ?
C8 C9 C10 C5 -0.5(3) ?
C1 C2 C11 O20 -1.0(2) yes
C3 C2 C11 O20 179.10(10) yes
C1 C2 C11 C12 178.40(10) yes
C3 C2 C11 C12 -1.5(2) yes
O20 C11 C12 C13 -14.9(3) yes
C2 C11 C12 C13 165.7(2) yes
C11 C12 C13 C14 -176.70(10) yes
C12 C13 C14 C19 12.8(2) yes
C12 C13 C14 C15 -167.4(2) ?
C19 C14 C15 C16 -0.3(2) ?
C13 C14 C15 C16 179.88(13) ?
C14 C15 C16 C17 0.2(2) ?
C14 C15 C16 N21 -177.19(13) ?
C15 C16 C17 C18 0.4(3) ?
N21 C16 C17 C18 177.79(14) ?
C16 C17 C18 C19 -0.8(3) ?
C17 C18 C19 C14 0.7(3) ?
C15 C14 C19 C18 -0.1(2) ?
C13 C14 C19 C18 179.69(14) ?
C17 C16 N21 O23 -177.4(2) ?
C15 C16 N21 O23 0.1(2) ?
C17 C16 N21 O22 1.8(2) ?
C15 C16 N21 O22 179.29(15) ?

loop_
_cod_related_entry_id
_cod_related_entry_database
_cod_related_entry_code
1 ChemSpider 4522080
